data_2221031
loop_
_publ_author_name
'Sert\,celik, Mustafa'
'Tercan, Bar\?i\,s'
'\,Sahin, Ertan'
'Necefo\(glu, Hacali'
'H\"okelek, Tuncer'

_publ_section_title
Diaquabis(<i>N</i>,<i>N</i>-diethylnicotinamide-\k<i>N</i>^1^)bis(4-formylbenzoato-\k<i>O</i>)nickel(II)
_journal_coeditor_code CI2769
_journal_issue 3
_journal_name_full 'Acta Crystallographica Section E'
_journal_page_first m326
_journal_page_last m327
_journal_paper_doi 10.1107/S1600536809006345
_journal_volume 65
_journal_year 2009
_chemical_formula_iupac '[Ni (C8 H5 O3)2 (C10 H14 N2 O)2 (H2 O)2]'
_chemical_formula_moiety 'C36 H42 N4 Ni O10'
_chemical_formula_sum 'C36 H42 N4 Ni O10'
_chemical_formula_weight 749.43
_chemical_name_systematic
;
Diaquabis(<i>N</i>,<i>N</i>-diethylnicotinamide-\k<i>N</i>^1^)bis(4-
formylbenzoato-\k<i>O</i>)nickel(II)
;
_space_group_IT_number 2
_symmetry_cell_setting triclinic
_symmetry_space_group_name_Hall '-P 1'
_symmetry_space_group_name_H-M 'P -1'
_atom_sites_solution_hydrogens geom
_atom_sites_solution_primary direct
_atom_sites_solution_secondary difmap
_audit_creation_method SHELXL-97
_cell_angle_alpha 85.034(5)
_cell_angle_beta 78.576(4)
_cell_angle_gamma 67.594(3)
_cell_formula_units_Z 1
_cell_length_a 7.2909(2)
_cell_length_b 8.6883(3)
_cell_length_c 15.9037(4)
_cell_measurement_reflns_used 4227
_cell_measurement_temperature 294(2)
_cell_measurement_theta_max 26.3891
_cell_measurement_theta_min 2.5358
_cell_volume 912.85(5)
_computing_cell_refinement 'CrystalClear (Rigaku/MSC, 2005)'
_computing_data_collection 'CrystalClear (Rigaku/MSC, 2005)'
_computing_data_reduction 'CrystalClear (Rigaku/MSC, 2005)'
_computing_molecular_graphics 'ORTEP-3 for Windows (Farrugia, 1997) and Mercury (Macrae <i>et al.</i>, 2006)'
_computing_publication_material 'WinGX (Farrugia, 1999)'
_computing_structure_refinement 'SHELXL97 (Sheldrick, 2008)'
_computing_structure_solution 'SHELXS97 (Sheldrick, 2008)'
_diffrn_ambient_temperature 294(2)
_diffrn_measured_fraction_theta_full 0.997
_diffrn_measured_fraction_theta_max 0.997
_diffrn_measurement_device_type 'Rigaku R-AXIS RAPID-S'
_diffrn_measurement_method \w
_diffrn_radiation_monochromator graphite
_diffrn_radiation_source 'fine-focus sealed tube'
_diffrn_radiation_type MoK\a
_diffrn_radiation_wavelength 0.71073
_diffrn_reflns_av_R_equivalents 0.0982
_diffrn_reflns_av_sigmaI/netI 0.0689
_diffrn_reflns_limit_h_max 9
_diffrn_reflns_limit_h_min -9
_diffrn_reflns_limit_k_max 10
_diffrn_reflns_limit_k_min -10
_diffrn_reflns_limit_l_max 19
_diffrn_reflns_limit_l_min -19
_diffrn_reflns_number 19676
_diffrn_reflns_theta_full 26.41
_diffrn_reflns_theta_max 26.41
_diffrn_reflns_theta_min 2.54
_diffrn_standards_number 0
_exptl_absorpt_coefficient_mu 0.593
_exptl_absorpt_correction_T_max 0.918
_exptl_absorpt_correction_T_min 0.870
_exptl_absorpt_correction_type multi-scan
_exptl_absorpt_process_details '(Blessing, 1995)'
_exptl_crystal_colour green
_exptl_crystal_density_diffrn 1.363
_exptl_crystal_density_method 'not measured'
_exptl_crystal_description prism
_exptl_crystal_F_000 394
_exptl_crystal_size_max 0.35
_exptl_crystal_size_mid 0.20
_exptl_crystal_size_min 0.15
_refine_diff_density_max 0.504
_refine_diff_density_min -0.312
_refine_ls_extinction_method none
_refine_ls_goodness_of_fit_ref 1.044
_refine_ls_hydrogen_treatment mixed
_refine_ls_matrix_type full
_refine_ls_number_parameters 242
_refine_ls_number_reflns 3740
_refine_ls_number_restraints 3
_refine_ls_restrained_S_all 1.044
_refine_ls_R_factor_all 0.0880
_refine_ls_R_factor_gt 0.0618
_refine_ls_shift/su_max 0.001
_refine_ls_shift/su_mean 0.000
_refine_ls_structure_factor_coef Fsqd
_refine_ls_weighting_details 'calc w=1/[\s^2^(Fo^2^)+(0.0235P)^2^+0.8051P] where P=(Fo^2^+2Fc^2^)/3'
_refine_ls_weighting_scheme calc
_refine_ls_wR_factor_gt 0.1113
_refine_ls_wR_factor_ref 0.1218
_reflns_number_gt 2797
_reflns_number_total 3740
_reflns_threshold_expression I>2\s(I)
_cod_data_source_file ci2769.cif
_cod_data_source_block I
_cod_depositor_comments
;
The following automatic conversions were performed:
'_symmetry_cell_setting' value 'Triclinic' changed to 'triclinic'
according to '/home/saulius/struct/CIF-dictionaries/cif_core.dic'
dictionary named 'cif_core.dic' version 2.4.1 from 2010-06-29.

Automatic conversion script
Id: cif_fix_enum 1527 2010-12-29 10:47:43Z saulius 

The following automatic conversions were performed:

'_symmetry_cell_setting' value 'Triclinic' changed to 'triclinic'
according to /home/saulius/struct/CIF-dictionaries/cif_core.dic
dictionary named 'cif_core.dic' version 2.4.1 from 2010-06-29.

Automatic conversion script
Id: cif_fix_values 1715 2011-07-08 13:25:40Z adriana 
;
_cod_database_code 2221031
_cod_database_fobs_code 2221031

loop_
_symmetry_equiv_pos_as_xyz
'x, y, z'
'-x, -y, -z'

loop_
_atom_site_type_symbol
_atom_site_label
_atom_site_fract_x
_atom_site_fract_y
_atom_site_fract_z
_atom_site_U_iso_or_equiv
_atom_site_adp_type
_atom_site_calc_flag
_atom_site_refinement_flags
_atom_site_occupancy
_atom_site_disorder_assembly
_atom_site_disorder_group
O O5 -0.2711(4) -0.0197(4) 0.06069(16) 0.0494(6) Uani d D 1 . .
H H52 -0.284(6) 0.028(4) 0.1070(13) 0.069(14) Uiso d D 1 . .
H H51 -0.260(6) -0.1180(19) 0.074(2) 0.072(15) Uiso d D 1 . .
Ni Ni1 0.0000 0.0000 0.0000 0.03948(19) Uani d S 1 . .
O O1 0.0244(3) 0.1122(3) 0.10462(14) 0.0465(6) Uani d . 1 . .
O O2 -0.2567(4) 0.1272(3) 0.19683(16) 0.0569(7) Uani d . 1 . .
N N1 0.1775(4) -0.2306(3) 0.04762(17) 0.0427(7) Uani d . 1 . .
O O4 0.7320(4) -0.3311(3) 0.12366(16) 0.0579(7) Uani d . 1 . .
C C1 -0.0812(5) 0.1254(4) 0.1788(2) 0.0430(8) Uani d . 1 . .
C C12 0.4355(5) -0.3815(4) 0.1297(2) 0.0423(8) Uani d . 1 . .
C C13 0.3191(5) -0.2372(4) 0.0918(2) 0.0433(8) Uani d . 1 . .
H H13 0.3401 -0.1398 0.0974 0.052 Uiso calc R 1 . .
C C7 0.2092(5) 0.1420(4) 0.2370(2) 0.0467(8) Uani d . 1 . .
H H7 0.2787 0.1384 0.1810 0.056 Uiso calc R 1 . .
C C9 0.1550(5) -0.3738(4) 0.0380(2) 0.0467(8) Uani d . 1 . .
H H9 0.0593 -0.3722 0.0067 0.056 Uiso calc R 1 . .
C C2 0.0178(5) 0.1355(4) 0.2521(2) 0.0420(8) Uani d . 1 . .
N N2 0.6115(5) -0.4182(4) 0.2506(2) 0.0617(9) Uani d . 1 . .
C C3 -0.0823(5) 0.1368(4) 0.3360(2) 0.0502(9) Uani d . 1 . .
H H3 -0.2093 0.1304 0.3472 0.060 Uiso calc R 1 . .
C C11 0.4075(5) -0.5277(4) 0.1196(2) 0.0477(9) Uani d . 1 . .
H H11 0.4824 -0.6269 0.1445 0.057 Uiso calc R 1 . .
O O3 0.4414(5) 0.1916(5) 0.4558(2) 0.0974(11) Uani d . 1 . .
C C14 0.6023(5) -0.3740(4) 0.1690(2) 0.0474(9) Uani d . 1 . .
C C4 0.0071(6) 0.1476(5) 0.4030(2) 0.0559(10) Uani d . 1 . .
H H4 -0.0606 0.1483 0.4591 0.067 Uiso calc R 1 . .
C C6 0.2976(5) 0.1538(5) 0.3041(2) 0.0523(9) Uani d . 1 . .
H H6 0.4251 0.1592 0.2932 0.063 Uiso calc R 1 . .
C C10 0.2674(5) -0.5233(4) 0.0723(2) 0.0505(9) Uani d . 1 . .
H H10 0.2483 -0.6202 0.0635 0.061 Uiso calc R 1 . .
C C5 0.1956(6) 0.1575(5) 0.3878(2) 0.0533(9) Uani d . 1 . .
C C17 0.7912(7) -0.4225(6) 0.2841(3) 0.0746(13) Uani d . 1 . .
H H17A 0.8047 -0.4912 0.3356 0.090 Uiso calc R 1 . .
H H17B 0.9119 -0.4723 0.2417 0.090 Uiso calc R 1 . .
C C15 0.4604(7) -0.4666(6) 0.3106(3) 0.0740(13) Uani d . 1 . .
H H15A 0.3689 -0.4823 0.2785 0.089 Uiso calc R 1 . .
H H15B 0.5285 -0.5725 0.3373 0.089 Uiso calc R 1 . .
C C16 0.3433(9) -0.3450(9) 0.3777(4) 0.137(3) Uani d . 1 . .
H H16A 0.2414 -0.3797 0.4119 0.206 Uiso calc R 1 . .
H H16B 0.2804 -0.2383 0.3518 0.206 Uiso calc R 1 . .
H H16C 0.4309 -0.3367 0.4134 0.206 Uiso calc R 1 . .
C C8 0.2863(7) 0.1717(6) 0.4606(3) 0.0767(13) Uani d . 1 . .
H H8 0.2159 0.1645 0.5154 0.092 Uiso calc R 1 . .
C C18 0.7725(8) -0.2525(6) 0.3038(3) 0.0961(17) Uani d . 1 . .
H H18A 0.8938 -0.2582 0.3212 0.144 Uiso calc R 1 . .
H H18B 0.6600 -0.2068 0.3494 0.144 Uiso calc R 1 . .
H H18C 0.7518 -0.1827 0.2537 0.144 Uiso calc R 1 . .

loop_
_atom_site_aniso_label
_atom_site_aniso_U_11
_atom_site_aniso_U_22
_atom_site_aniso_U_33
_atom_site_aniso_U_12
_atom_site_aniso_U_13
_atom_site_aniso_U_23
O5 0.0454(14) 0.0569(17) 0.0485(16) -0.0216(13) -0.0106(12) 0.0032(14)
Ni1 0.0359(3) 0.0445(4) 0.0398(4) -0.0152(3) -0.0123(3) 0.0044(3)
O1 0.0473(14) 0.0542(15) 0.0420(14) -0.0207(12) -0.0141(11) 0.0019(11)
O2 0.0440(14) 0.0733(18) 0.0544(15) -0.0224(13) -0.0070(12) -0.0074(13)
N1 0.0374(15) 0.0452(17) 0.0475(17) -0.0160(13) -0.0122(12) 0.0030(13)
O4 0.0500(15) 0.0703(18) 0.0611(16) -0.0315(14) -0.0132(13) 0.0098(14)
C1 0.0424(19) 0.0387(19) 0.046(2) -0.0103(15) -0.0139(16) 0.0022(15)
C12 0.0368(18) 0.050(2) 0.0411(19) -0.0174(16) -0.0105(15) 0.0058(16)
C13 0.0418(18) 0.0436(19) 0.047(2) -0.0158(16) -0.0144(16) 0.0009(16)
C7 0.048(2) 0.053(2) 0.0386(19) -0.0192(17) -0.0045(15) -0.0002(16)
C9 0.046(2) 0.054(2) 0.046(2) -0.0236(18) -0.0159(16) 0.0037(17)
C2 0.0421(19) 0.0426(19) 0.0410(19) -0.0144(16) -0.0106(15) 0.0013(15)
N2 0.061(2) 0.080(2) 0.057(2) -0.0371(18) -0.0232(16) 0.0143(18)
C3 0.044(2) 0.057(2) 0.048(2) -0.0182(18) -0.0081(16) 0.0019(18)
C11 0.0444(19) 0.046(2) 0.051(2) -0.0137(17) -0.0145(16) 0.0106(17)
O3 0.101(3) 0.155(3) 0.069(2) -0.076(3) -0.0352(19) 0.005(2)
C14 0.044(2) 0.050(2) 0.050(2) -0.0176(17) -0.0140(17) 0.0077(17)
C4 0.062(2) 0.066(3) 0.038(2) -0.024(2) -0.0041(17) -0.0028(18)
C6 0.051(2) 0.061(2) 0.051(2) -0.0257(19) -0.0137(17) -0.0005(18)
C10 0.054(2) 0.046(2) 0.057(2) -0.0224(18) -0.0179(18) 0.0045(17)
C5 0.058(2) 0.062(2) 0.044(2) -0.025(2) -0.0139(18) 0.0018(18)
C17 0.081(3) 0.078(3) 0.076(3) -0.033(3) -0.038(2) 0.014(2)
C15 0.081(3) 0.092(3) 0.057(3) -0.040(3) -0.019(2) 0.009(2)
C16 0.102(5) 0.176(7) 0.131(5) -0.059(5) 0.026(4) -0.069(5)
C8 0.081(3) 0.106(4) 0.054(3) -0.042(3) -0.024(2) -0.003(2)
C18 0.128(5) 0.085(4) 0.094(4) -0.046(3) -0.049(3) -0.002(3)

loop_
_atom_type_symbol
_atom_type_description
_atom_type_scat_dispersion_real
_atom_type_scat_dispersion_imag
_atom_type_scat_source
C C 0.0030 0.0020 'International Tables Vol C Tables 4.2.6.8 and 6.1.1.4'
H H 0.0000 0.0000 'International Tables Vol C Tables 4.2.6.8 and 6.1.1.4'
N N 0.0060 0.0030 'International Tables Vol C Tables 4.2.6.8 and 6.1.1.4'
Ni Ni 0.3390 1.1120 'International Tables Vol C Tables 4.2.6.8 and 6.1.1.4'
O O 0.0110 0.0060 'International Tables Vol C Tables 4.2.6.8 and 6.1.1.4'

loop_
_geom_angle_atom_site_label_1
_geom_angle_atom_site_label_2
_geom_angle_atom_site_label_3
_geom_angle_site_symmetry_1
_geom_angle_site_symmetry_3
_geom_angle
_geom_angle_publ_flag
Ni1 O5 H52 . . 98(3) ?
Ni1 O5 H51 . . 113(3) ?
H52 O5 H51 . . 106(2) ?
O1 Ni1 O1 . 2 180.00(6) ?
O1 Ni1 O5 . . 92.91(10) ?
O1 Ni1 O5 2 . 87.09(10) ?
O1 Ni1 O5 . 2 87.09(10) ?
O1 Ni1 O5 2 2 92.91(10) ?
O5 Ni1 O5 . 2 180.00(19) ?
O1 Ni1 N1 . . 88.53(10) ?
O1 Ni1 N1 2 . 91.47(10) ?
O5 Ni1 N1 . . 93.76(10) ?
O5 Ni1 N1 2 . 86.24(10) ?
O1 Ni1 N1 . 2 91.47(10) ?
O1 Ni1 N1 2 2 88.53(10) ?
O5 Ni1 N1 . 2 86.24(10) ?
O5 Ni1 N1 2 2 93.76(10) ?
N1 Ni1 N1 . 2 180.0(2) ?
C1 O1 Ni1 . . 126.8(2) ?
C9 N1 C13 . . 117.2(3) ?
C9 N1 Ni1 . . 123.6(2) ?
C13 N1 Ni1 . . 119.3(2) ?
O2 C1 O1 . . 125.9(3) ?
O2 C1 C2 . . 117.7(3) ?
O1 C1 C2 . . 116.3(3) ?
C13 C12 C11 . . 118.2(3) ?
C13 C12 C14 . . 117.4(3) ?
C11 C12 C14 . . 123.8(3) ?
N1 C13 C12 . . 123.4(3) ?
N1 C13 H13 . . 118.3 ?
C12 C13 H13 . . 118.3 ?
C6 C7 C2 . . 120.9(3) ?
C6 C7 H7 . . 119.6 ?
C2 C7 H7 . . 119.6 ?
N1 C9 C10 . . 123.0(3) ?
N1 C9 H9 . . 118.5 ?
C10 C9 H9 . . 118.5 ?
C3 C2 C7 . . 119.0(3) ?
C3 C2 C1 . . 119.8(3) ?
C7 C2 C1 . . 121.2(3) ?
C14 N2 C15 . . 125.2(3) ?
C14 N2 C17 . . 117.6(3) ?
C15 N2 C17 . . 117.1(3) ?
C4 C3 C2 . . 119.9(3) ?
C4 C3 H3 . . 120.1 ?
C2 C3 H3 . . 120.1 ?
C10 C11 C12 . . 118.8(3) ?
C10 C11 H11 . . 120.6 ?
C12 C11 H11 . . 120.6 ?
O4 C14 N2 . . 121.3(3) ?
O4 C14 C12 . . 118.6(3) ?
N2 C14 C12 . . 120.1(3) ?
C3 C4 C5 . . 121.0(3) ?
C3 C4 H4 . . 119.5 ?
C5 C4 H4 . . 119.5 ?
C7 C6 C5 . . 119.8(3) ?
C7 C6 H6 . . 120.1 ?
C5 C6 H6 . . 120.1 ?
C11 C10 C9 . . 119.3(3) ?
C11 C10 H10 . . 120.3 ?
C9 C10 H10 . . 120.3 ?
C4 C5 C6 . . 119.4(3) ?
C4 C5 C8 . . 119.8(4) ?
C6 C5 C8 . . 120.8(4) ?
C18 C17 N2 . . 111.3(4) ?
C18 C17 H17A . . 109.4 ?
N2 C17 H17A . . 109.4 ?
C18 C17 H17B . . 109.4 ?
N2 C17 H17B . . 109.4 ?
H17A C17 H17B . . 108.0 ?
C16 C15 N2 . . 113.6(4) ?
C16 C15 H15A . . 108.8 ?
N2 C15 H15A . . 108.8 ?
C16 C15 H15B . . 108.8 ?
N2 C15 H15B . . 108.8 ?
H15A C15 H15B . . 107.7 ?
C15 C16 H16A . . 109.5 ?
C15 C16 H16B . . 109.5 ?
H16A C16 H16B . . 109.5 ?
C15 C16 H16C . . 109.5 ?
H16A C16 H16C . . 109.5 ?
H16B C16 H16C . . 109.5 ?
O3 C8 C5 . . 126.2(4) ?
O3 C8 H8 . . 116.9 ?
C5 C8 H8 . . 116.9 ?
C17 C18 H18A . . 109.5 ?
C17 C18 H18B . . 109.5 ?
H18A C18 H18B . . 109.5 ?
C17 C18 H18C . . 109.5 ?
H18A C18 H18C . . 109.5 ?
H18B C18 H18C . . 109.5 ?

loop_
_geom_bond_atom_site_label_1
_geom_bond_atom_site_label_2
_geom_bond_site_symmetry_2
_geom_bond_distance
_geom_bond_publ_flag
O5 Ni1 . 2.084(2) y
O5 H52 . 0.85(3) ?
O5 H51 . 0.84(2) ?
Ni1 O1 . 2.069(2) y
Ni1 O1 2 2.069(2) ?
Ni1 O5 2 2.084(2) ?
Ni1 N1 . 2.100(3) y
Ni1 N1 2 2.100(3) ?
O1 C1 . 1.263(4) ?
O2 C1 . 1.249(4) ?
N1 C9 . 1.340(4) ?
N1 C13 . 1.341(4) ?
O4 C14 . 1.227(4) ?
C1 C2 . 1.511(4) ?
C12 C13 . 1.384(4) ?
C12 C11 . 1.389(5) ?
C12 C14 . 1.498(4) ?
C13 H13 . 0.93 ?
C7 C6 . 1.380(4) ?
C7 C2 . 1.391(4) ?
C7 H7 . 0.93 ?
C9 C10 . 1.379(5) ?
C9 H9 . 0.93 ?
C2 C3 . 1.388(5) ?
N2 C14 . 1.328(4) ?
N2 C15 . 1.473(5) ?
N2 C17 . 1.496(5) ?
C3 C4 . 1.380(5) ?
C3 H3 . 0.93 ?
C11 C10 . 1.371(5) ?
C11 H11 . 0.93 ?
O3 C8 . 1.194(5) ?
C4 C5 . 1.382(5) ?
C4 H4 . 0.93 ?
C6 C5 . 1.386(5) ?
C6 H6 . 0.93 ?
C10 H10 . 0.93 ?
C5 C8 . 1.478(5) ?
C17 C18 . 1.486(6) ?
C17 H17A . 0.97 ?
C17 H17B . 0.97 ?
C15 C16 . 1.459(6) ?
C15 H15A . 0.97 ?
C15 H15B . 0.97 ?
C16 H16A . 0.96 ?
C16 H16B . 0.96 ?
C16 H16C . 0.96 ?
C8 H8 . 0.93 ?
C18 H18A . 0.96 ?
C18 H18B . 0.96 ?
C18 H18C . 0.96 ?

loop_
_geom_hbond_atom_site_label_D
_geom_hbond_atom_site_label_H
_geom_hbond_atom_site_label_A
_geom_hbond_site_symmetry_A
_geom_hbond_distance_DH
_geom_hbond_distance_HA
_geom_hbond_distance_DA
_geom_hbond_angle_DHA
_geom_hbond_publ_flag
O5 H51 O4 1_455 0.84(2) 1.97(2) 2.796(4) 170(3) yes
O5 H52 O2 . 0.85(3) 1.81(3) 2.646(4) 168(4) yes

loop_
_geom_torsion_atom_site_label_1
_geom_torsion_atom_site_label_2
_geom_torsion_atom_site_label_3
_geom_torsion_atom_site_label_4
_geom_torsion_site_symmetry_1
_geom_torsion_site_symmetry_2
_geom_torsion_site_symmetry_3
_geom_torsion_site_symmetry_4
_geom_torsion
_geom_torsion_publ_flag
O5 Ni1 O1 C1 . . . . 10.8(3) ?
O5 Ni1 O1 C1 2 . . . -169.2(3) ?
N1 Ni1 O1 C1 . . . . -82.9(3) ?
N1 Ni1 O1 C1 2 . . . 97.1(3) ?
O1 Ni1 N1 C9 . . . . 146.8(3) ?
O1 Ni1 N1 C9 2 . . . -33.2(3) ?
O5 Ni1 N1 C9 . . . . 54.0(3) ?
O5 Ni1 N1 C9 2 . . . -126.0(3) ?
O1 Ni1 N1 C13 . . . . -31.7(2) ?
O1 Ni1 N1 C13 2 . . . 148.3(2) ?
O5 Ni1 N1 C13 . . . . -124.5(3) ?
O5 Ni1 N1 C13 2 . . . 55.5(3) ?
Ni1 O1 C1 O2 . . . . -26.2(5) ?
Ni1 O1 C1 C2 . . . . 152.2(2) ?
C9 N1 C13 C12 . . . . -2.3(5) ?
Ni1 N1 C13 C12 . . . . 176.3(2) ?
C11 C12 C13 N1 . . . . 1.6(5) ?
C14 C12 C13 N1 . . . . 173.7(3) ?
C13 N1 C9 C10 . . . . 1.1(5) ?
Ni1 N1 C9 C10 . . . . -177.5(3) ?
C6 C7 C2 C3 . . . . -1.6(5) ?
C6 C7 C2 C1 . . . . 179.0(3) ?
O2 C1 C2 C3 . . . . 3.7(5) ?
O1 C1 C2 C3 . . . . -174.9(3) ?
O2 C1 C2 C7 . . . . -177.0(3) ?
O1 C1 C2 C7 . . . . 4.5(5) ?
C7 C2 C3 C4 . . . . 1.2(5) ?
C1 C2 C3 C4 . . . . -179.4(3) ?
C13 C12 C11 C10 . . . . 0.4(5) ?
C14 C12 C11 C10 . . . . -171.1(3) ?
C15 N2 C14 O4 . . . . 178.1(4) ?
C17 N2 C14 O4 . . . . -3.2(6) ?
C15 N2 C14 C12 . . . . -4.0(6) ?
C17 N2 C14 C12 . . . . 174.7(3) ?
C13 C12 C14 O4 . . . . -57.3(5) ?
C11 C12 C14 O4 . . . . 114.3(4) ?
C13 C12 C14 N2 . . . . 124.7(4) ?
C11 C12 C14 N2 . . . . -63.7(5) ?
C2 C3 C4 C5 . . . . 0.1(6) ?
C2 C7 C6 C5 . . . . 0.7(5) ?
C12 C11 C10 C9 . . . . -1.6(5) ?
N1 C9 C10 C11 . . . . 0.8(6) ?
C3 C4 C5 C6 . . . . -1.0(6) ?
C3 C4 C5 C8 . . . . 179.0(4) ?
C7 C6 C5 C4 . . . . 0.7(6) ?
C7 C6 C5 C8 . . . . -179.4(4) ?
C14 N2 C17 C18 . . . . 78.7(5) ?
C15 N2 C17 C18 . . . . -102.4(5) ?
C14 N2 C15 C16 . . . . -110.3(5) ?
C17 N2 C15 C16 . . . . 71.0(6) ?
C4 C5 C8 O3 . . . . -175.0(5) ?
C6 C5 C8 O3 . . . . 5.1(7) ?
